data_4031216
loop_
_publ_author_name
'Alcock, N.W.'
'Jenkins, H.D.B.'

_publ_section_title
;
 Crystal structure and lattice energy of thallium(I) fluoride: Inert-pair
 distortions
;
_journal_name_full
;
Journal of the Chemical Society. Dalton Transactions, Inorganic Chemistry 
(1972-)
;
_journal_page_first 1907
_journal_page_last 1911
_journal_volume 1974
_journal_year 1974
_chemical_formula_sum 'F Tl'
_chemical_name_systematic 'Tl F'
_space_group_IT_number 28
_symmetry_space_group_name_Hall 'P -2a -2a'
_symmetry_space_group_name_H-M 'P m 2 a'
_cell_angle_alpha 90
_cell_angle_beta 90
_cell_angle_gamma 90
_cell_formula_units_Z 4
_cell_length_a 5.1848
_cell_length_b 6.098
_cell_length_c 5.1916
_cell_volume 164.142
_citation_journal_id_ASTM JCDTBI
_cod_data_source_file Alcock_JCDTBI_1974_1841.cif
_cod_data_source_block F1Tl1
_cod_original_cell_volume 164.1423
_cod_original_sg_symbol_Hall 'P 2 -2a (-x,z,y)'
_cod_original_formula_sum 'F1 Tl1'
_cod_database_code 4031216

loop_
_symmetry_equiv_pos_as_xyz
x,y,z
-x,y,-z
-x+1/2,y,z
x+1/2,y,-z

loop_
_atom_site_label
_atom_site_type_symbol
_atom_site_fract_x
_atom_site_fract_y
_atom_site_fract_z
_atom_site_occupancy
_atom_site_U_iso_or_equiv
F2 F-1 0.25 0.86 0.67 1 0.0
Tl2 Tl+1 0.25 0.4877 0.7348 1 0.0
Tl1 Tl+1 0.25 0 0.2425 1 0.0
F1 F-1 0.25 0.52 0.2 1 0.0
